data_4301048
loop_
_publ_author_name
'Visintin, Pamela M.'
'Bessel, Carol A.'
'White, Peter S.'
'Schauer, Cynthia K.'
'DeSimone, Joseph M.'

_publ_section_title
;
 Oxidative Dissolution of Copper and Zinc Metal in Carbon Dioxide
 with tert-Butyl Peracetate and a \b-Diketone Chelating Agent
;
_journal_coden_ASTM INOCAJ
_journal_issue 2
_journal_name_full 'Inorganic Chemistry'
_journal_page_first 316
_journal_page_last 324
_journal_paper_doi 10.1021/ic049765o
_journal_volume 44
_journal_year 2005
_chemical_formula_moiety 'C12 H8 Cu F12 O7,  C12 H8 Cu F12 O7'
_chemical_formula_sum 'C24 H16 Cu2 F24 O14'
_chemical_formula_weight 1111.44
_space_group_IT_number 14
_symmetry_cell_setting monoclinic
_symmetry_space_group_name_Hall '-P 2yn'
_symmetry_space_group_name_H-M 'P 1 21/n 1'
_cell_angle_alpha 90.00
_cell_angle_beta 114.76(1)
_cell_angle_gamma 90.00
_cell_formula_units_Z 8
_cell_length_a 13.8024(6)
_cell_length_b 20.8587(8)
_cell_length_c 14.2894(5)
_cell_measurement_temperature 173
_cell_volume 3735.8(3)
_diffrn_ambient_temperature 173
_exptl_crystal_density_diffrn 1.976
_cod_duplicate_entry 4308434
_cod_depositor_comments
;
The following automatic conversions were performed:
'_symmetry_cell_setting' value 'Monoclinic' changed to 'monoclinic'
according to '/home/saulius/struct/CIF-dictionaries/cif_core.dic'
dictionary named 'cif_core.dic' version 2.4.1 from 2010-06-29.

Automatic conversion script
Id: cif_fix_enum 1527 2010-12-29 10:47:43Z saulius 
;
_cod_original_sg_symbol_H-M 'P 21/n'
_cod_database_code 4301048

loop_
_symmetry_equiv_pos_as_xyz
'x, y, z'
'-x+1/2, y+1/2, -z+1/2'
'-x, -y, -z'
'x-1/2, -y-1/2, z-1/2'

loop_
_atom_site_label
_atom_site_type_symbol
_atom_site_fract_x
_atom_site_fract_y
_atom_site_fract_z
_atom_site_U_iso_or_equiv
_atom_site_adp_type
_atom_site_occupancy
_atom_site_symmetry_multiplicity
_atom_site_calc_flag
_atom_site_refinement_flags
_atom_site_disorder_assembly
_atom_site_disorder_group
Cu1 Cu 0.11681(4) 0.74565(2) 0.12311(3) 0.02459(19) Uani 1 1 d . . .
O1 O -0.0566(3) 0.74813(15) 0.1092(4) 0.0515(11) Uani 1 1 d . . .
H1A H -0.0566 0.7509 0.1673 0.21(6) Uiso 1 1 d R . .
H1B H -0.1216 0.7443 0.0518 0.08(2) Uiso 1 1 d R . .
O2 O 0.2914(3) 0.74186(14) 0.1282(3) 0.0356(8) Uani 1 1 d . . .
C3 C 0.3790(4) 0.74743(18) 0.1966(4) 0.0337(12) Uani 1 1 d . . .
O4 O 0.4673(3) 0.73461(18) 0.1841(2) 0.0426(8) Uani 1 1 d . . .
H4 H 0.4513 0.7247 0.1239 0.064 Uiso 1 1 calc R . .
C5 C 0.4012(4) 0.7703(3) 0.3023(3) 0.0592(15) Uani 1 1 d . . .
H5A H 0.3501 0.8026 0.2985 0.089 Uiso 1 1 calc R . .
H5B H 0.4718 0.7880 0.3336 0.089 Uiso 1 1 calc R . .
H5C H 0.3959 0.7349 0.3430 0.089 Uiso 1 1 calc R . .
O6 O 0.0891(2) 0.67711(13) 0.0220(2) 0.0291(7) Uani 1 1 d . . .
C7 C 0.1046(4) 0.61917(19) 0.0432(3) 0.0301(10) Uani 1 1 d . . .
C8 C 0.1367(4) 0.5897(2) 0.1390(4) 0.0429(13) Uani 1 1 d . . .
H8 H 0.1430 0.5453 0.1436 0.051 Uiso 1 1 calc R . .
C9 C 0.1591(4) 0.6247(2) 0.2263(3) 0.0347(11) Uani 1 1 d . . .
O10 O 0.1572(3) 0.68494(14) 0.2377(2) 0.0332(7) Uani 1 1 d . . .
C11 C 0.0827(5) 0.5753(2) -0.0503(4) 0.0455(13) Uani 1 1 d . . .
F12 F 0.1334(3) 0.59756(15) -0.1036(3) 0.0656(10) Uani 1 1 d . . .
F13 F -0.0190(3) 0.57370(19) -0.1096(3) 0.0872(13) Uani 1 1 d . . .
F14 F 0.1130(4) 0.51478(14) -0.0241(3) 0.0956(15) Uani 1 1 d . . .
C15 C 0.1927(6) 0.5898(3) 0.3308(5) 0.0635(19) Uani 1 1 d . . .
F16 F 0.1256(3) 0.59960(16) 0.3712(2) 0.0636(10) Uani 1 1 d . . .
F17 F 0.2882(3) 0.6090(3) 0.3967(3) 0.1148(19) Uani 1 1 d . . .
F18 F 0.1967(5) 0.52544(18) 0.3188(4) 0.125(2) Uani 1 1 d . . .
O19 O 0.0872(2) 0.80722(13) 0.0106(2) 0.0281(6) Uani 1 1 d . . .
C20 C 0.0889(4) 0.86698(18) 0.0209(3) 0.0291(9) Uani 1 1 d . . .
C21 C 0.1088(4) 0.9024(2) 0.1095(3) 0.0335(10) Uani 1 1 d . . .
H21 H 0.1035 0.9469 0.1052 0.040 Uiso 1 1 calc R . .
C22 C 0.1364(3) 0.8727(2) 0.2044(3) 0.0293(9) Uani 1 1 d . . .
O23 O 0.1469(2) 0.81336(14) 0.2254(2) 0.0321(7) Uani 1 1 d . . .
C24 C 0.0651(5) 0.9042(2) -0.0790(4) 0.0451(13) Uani 1 1 d . . .
F25 F 0.1411(4) 0.8941(2) -0.1091(4) 0.1032(17) Uani 1 1 d . . .
F26 F -0.0218(4) 0.8827(2) -0.1557(3) 0.1042(16) Uani 1 1 d . . .
F27 F 0.0496(4) 0.96491(16) -0.0735(3) 0.0926(15) Uani 1 1 d . . .
C28 C 0.1585(4) 0.9148(2) 0.2997(4) 0.0397(11) Uani 1 1 d . . .
F29 F 0.2589(3) 0.9076(2) 0.3678(3) 0.0959(15) Uani 1 1 d . . .
F30 F 0.0981(3) 0.89827(16) 0.3464(2) 0.0606(9) Uani 1 1 d . . .
F31 F 0.1453(3) 0.97744(14) 0.2777(2) 0.0724(11) Uani 1 1 d . . .
Cu2 Cu 0.63389(4) 0.25238(2) 0.12729(3) 0.0256(2) Uani 1 1 d . . .
O41 O 0.8078(3) 0.25541(16) 0.1415(3) 0.0467(10) Uani 1 1 d . . .
H41A H 0.8012 0.2501 0.0823 0.10(3) Uiso 1 1 d R . .
H41B H 0.8647 0.2493 0.2153 0.23(6) Uiso 1 1 d R . .
O42 O 0.4588(3) 0.25076(15) 0.1215(3) 0.0456(10) Uani 1 1 d . . .
C43 C 0.3709(4) 0.25413(18) 0.0526(4) 0.0326(11) Uani 1 1 d . . .
O44 O 0.2846(3) 0.2514(3) 0.0688(3) 0.0810(17) Uani 1 1 d . . .
H44 H 0.2506 0.2847 0.0489 0.000(18) Uiso 0.57(10) 1 calc PR . .
C45 C 0.3468(5) 0.2613(5) -0.0567(5) 0.111(4) Uani 1 1 d . . .
H45A H 0.3800 0.2996 -0.0666 0.167 Uiso 1 1 calc R . .
H45B H 0.2709 0.2642 -0.0958 0.167 Uiso 1 1 calc R . .
H45C H 0.3736 0.2249 -0.0796 0.167 Uiso 1 1 calc R . .
O46 O 0.5971(3) 0.19180(13) 0.0137(2) 0.0313(7) Uani 1 1 d . . .
C47 C 0.5938(4) 0.1324(2) 0.0218(4) 0.0350(11) Uani 1 1 d . . .
C48 C 0.6114(4) 0.0959(2) 0.1087(4) 0.0413(12) Uani 1 1 d . . .
H48 H 0.6028 0.0516 0.1029 0.050 Uiso 1 1 calc R . .
C49 C 0.6418(4) 0.1252(2) 0.2048(4) 0.0374(11) Uani 1 1 d . . .
O50 O 0.6585(3) 0.18405(16) 0.2286(2) 0.0395(8) Uani 1 1 d . . .
C51 C 0.5624(6) 0.0964(2) -0.0805(5) 0.0548(16) Uani 1 1 d . . .
F52 F 0.4718(4) 0.1179(2) -0.1516(3) 0.0921(14) Uani 1 1 d . . .
F53 F 0.6369(4) 0.10731(16) -0.1162(3) 0.0801(13) Uani 1 1 d . . .
F54 F 0.5536(4) 0.03390(16) -0.0738(3) 0.0962(15) Uani 1 1 d . . .
C55 C 0.6583(4) 0.0821(3) 0.2979(4) 0.0512(14) Uani 1 1 d . . .
F56 F 0.6214(11) 0.0188(6) 0.2674(8) 0.078(4) Uani 0.50 1 d P . .
F56A F 0.6641(15) 0.0272(5) 0.2883(12) 0.131(8) Uani 0.50 1 d P . .
F57 F 0.7623(6) 0.0699(4) 0.3513(6) 0.0508(19) Uani 0.50 1 d P . .
F57A F 0.7525(10) 0.1035(6) 0.3860(9) 0.126(5) Uani 0.50 1 d P . .
F58 F 0.615(2) 0.1044(11) 0.356(2) 0.083(7) Uani 0.50 1 d P . .
F58A F 0.594(2) 0.0992(12) 0.338(2) 0.080(7) Uani 0.50 1 d P . .
O59 O 0.5979(2) 0.31943(13) 0.0208(2) 0.0283(7) Uani 1 1 d . . .
C60 C 0.6074(4) 0.3784(2) 0.0396(4) 0.0339(11) Uani 1 1 d . . .
C61 C 0.6354(4) 0.4089(2) 0.1322(4) 0.0473(15) Uani 1 1 d . . .
H61 H 0.6373 0.4535 0.1342 0.057 Uiso 1 1 calc R . .
C62 C 0.6610(4) 0.3751(2) 0.2230(4) 0.0391(12) Uani 1 1 d . . .
O63 O 0.6653(3) 0.31520(16) 0.2373(2) 0.0358(8) Uani 1 1 d . . .
C64 C 0.5782(5) 0.4206(2) -0.0568(5) 0.0524(15) Uani 1 1 d . . .
F65 F 0.6398(3) 0.40407(14) -0.1042(2) 0.0563(9) Uani 1 1 d . . .
F66 F 0.5922(4) 0.48291(15) -0.0358(4) 0.1093(19) Uani 1 1 d . . .
F67 F 0.4783(3) 0.4113(2) -0.1215(3) 0.0911(14) Uani 1 1 d . . .
C68 C 0.6862(6) 0.4132(3) 0.3230(5) 0.069(2) Uani 1 1 d . . .
F69 F 0.614(2) 0.3996(14) 0.3623(18) 0.055(4) Uani 0.50 1 d P . .
F69A F 0.635(3) 0.4012(17) 0.368(2) 0.089(9) Uani 0.50 1 d P . .
F70 F 0.7823(8) 0.3771(4) 0.4119(6) 0.083(3) Uani 0.50 1 d P . .
F70A F 0.7804(6) 0.4196(6) 0.3727(6) 0.076(3) Uani 0.50 1 d P . .
F71 F 0.7206(11) 0.4664(4) 0.3346(7) 0.086(3) Uani 0.50 1 d P . .
F71A F 0.6497(7) 0.4827(3) 0.2857(5) 0.064(2) Uani 0.50 1 d P . .

loop_
_atom_site_aniso_label
_atom_site_aniso_U_11
_atom_site_aniso_U_22
_atom_site_aniso_U_33
_atom_site_aniso_U_23
_atom_site_aniso_U_13
_atom_site_aniso_U_12
Cu1 0.0361(4) 0.0192(3) 0.0174(3) 0.00042(15) 0.0101(3) 0.00145(17)
O1 0.036(2) 0.075(3) 0.047(2) -0.0004(16) 0.021(2) -0.0016(15)
O2 0.030(2) 0.0491(18) 0.0246(17) -0.0030(12) 0.0086(15) -0.0016(13)
C3 0.040(3) 0.038(3) 0.026(2) 0.0000(15) 0.017(2) 0.0008(16)
O4 0.0358(19) 0.069(2) 0.0248(15) 0.0065(15) 0.0146(14) 0.0073(16)
C5 0.044(3) 0.097(4) 0.027(2) -0.013(3) 0.005(2) 0.026(3)
O6 0.0388(18) 0.0221(14) 0.0242(14) -0.0013(11) 0.0110(13) -0.0007(12)
C7 0.036(3) 0.0252(19) 0.039(2) -0.0034(17) 0.025(2) -0.0020(17)
C8 0.064(4) 0.023(2) 0.061(3) 0.0086(19) 0.045(3) 0.0107(18)
C9 0.041(3) 0.036(2) 0.036(2) 0.0196(19) 0.026(2) 0.0162(19)
O10 0.046(2) 0.0309(15) 0.0223(14) 0.0047(12) 0.0145(14) 0.0044(14)
C11 0.073(4) 0.023(2) 0.056(3) -0.012(2) 0.042(3) -0.011(2)
F12 0.104(3) 0.0565(18) 0.066(2) -0.0201(16) 0.066(2) -0.0189(19)
F13 0.082(3) 0.086(3) 0.093(3) -0.062(2) 0.036(2) -0.032(2)
F14 0.192(5) 0.0273(15) 0.097(3) -0.0074(16) 0.090(3) 0.014(2)
C15 0.087(5) 0.063(4) 0.066(4) 0.043(3) 0.057(4) 0.043(3)
F16 0.084(3) 0.077(2) 0.0503(18) 0.0294(16) 0.0485(18) 0.0200(18)
F17 0.066(3) 0.195(5) 0.073(3) 0.093(3) 0.020(2) 0.038(3)
F18 0.243(6) 0.062(2) 0.136(4) 0.076(3) 0.145(4) 0.087(3)
O19 0.0401(18) 0.0210(13) 0.0227(14) 0.0014(10) 0.0126(13) 0.0033(11)
C20 0.039(3) 0.0202(18) 0.036(2) -0.0025(16) 0.023(2) 0.0015(16)
C21 0.046(3) 0.0234(19) 0.037(2) -0.0088(17) 0.024(2) -0.0053(17)
C22 0.027(2) 0.033(2) 0.028(2) -0.0148(17) 0.0114(18) -0.0050(17)
O23 0.0396(19) 0.0309(15) 0.0243(15) -0.0071(12) 0.0120(13) 0.0005(13)
C24 0.074(4) 0.034(2) 0.041(3) 0.005(2) 0.038(3) 0.008(2)
F25 0.140(4) 0.102(3) 0.126(4) 0.067(3) 0.113(3) 0.057(3)
F26 0.135(4) 0.108(3) 0.0389(19) 0.028(2) 0.006(2) -0.016(3)
F27 0.186(5) 0.0445(19) 0.058(2) 0.0200(16) 0.062(3) 0.035(2)
C28 0.037(3) 0.040(2) 0.043(3) -0.023(2) 0.017(2) -0.0097(19)
F29 0.043(2) 0.142(4) 0.068(2) -0.071(2) -0.0105(17) 0.008(2)
F30 0.078(2) 0.068(2) 0.0532(18) -0.0263(15) 0.0441(18) -0.0119(17)
F31 0.126(3) 0.0422(16) 0.062(2) -0.0306(15) 0.052(2) -0.0179(18)
Cu2 0.0346(4) 0.0243(3) 0.0165(3) 0.00160(14) 0.0092(3) -0.00115(16)
O41 0.040(2) 0.068(3) 0.041(2) -0.0023(16) 0.025(2) -0.0018(15)
O42 0.035(2) 0.071(3) 0.0301(19) 0.0061(13) 0.0126(18) 0.0031(14)
C43 0.032(3) 0.033(2) 0.030(2) -0.0005(15) 0.010(2) -0.0017(15)
O44 0.030(2) 0.179(6) 0.032(2) 0.011(2) 0.0115(18) 0.016(2)
C45 0.032(3) 0.264(11) 0.032(3) 0.014(4) 0.007(3) -0.006(4)
O46 0.049(2) 0.0209(13) 0.0280(15) -0.0008(11) 0.0206(14) -0.0019(12)
C47 0.049(3) 0.0231(19) 0.048(3) 0.0017(18) 0.035(2) 0.0005(18)
C48 0.057(3) 0.028(2) 0.051(3) 0.015(2) 0.035(2) 0.011(2)
C49 0.033(3) 0.038(2) 0.045(3) 0.025(2) 0.020(2) 0.0136(19)
O50 0.041(2) 0.0447(19) 0.0296(17) 0.0166(14) 0.0117(15) 0.0018(15)
C51 0.103(5) 0.027(2) 0.056(3) -0.012(2) 0.054(4) -0.009(3)
F52 0.104(3) 0.104(3) 0.055(2) -0.035(2) 0.020(2) -0.010(3)
F53 0.134(4) 0.056(2) 0.102(3) -0.0228(19) 0.100(3) -0.020(2)
F54 0.194(5) 0.0384(18) 0.094(3) -0.0203(18) 0.097(3) -0.030(2)
C55 0.043(3) 0.057(3) 0.048(3) 0.034(3) 0.013(3) 0.010(2)
F56 0.119(8) 0.061(6) 0.033(3) 0.012(3) 0.013(4) -0.052(5)
F56A 0.26(2) 0.045(6) 0.162(15) 0.078(8) 0.164(15) 0.082(10)
F57 0.031(3) 0.047(4) 0.048(4) 0.020(3) -0.009(3) 0.011(3)
F57A 0.099(9) 0.142(11) 0.105(10) 0.103(9) 0.010(7) -0.002(8)
F58 0.15(2) 0.062(7) 0.055(7) 0.039(5) 0.057(10) 0.039(9)
F58A 0.079(8) 0.116(13) 0.077(13) 0.054(9) 0.064(10) 0.031(7)
O59 0.0405(18) 0.0233(14) 0.0223(14) 0.0019(11) 0.0144(13) 0.0002(12)
C60 0.044(3) 0.026(2) 0.047(3) 0.0011(19) 0.034(2) -0.0012(18)
C61 0.073(4) 0.026(2) 0.070(4) -0.016(2) 0.056(3) -0.015(2)
C62 0.040(3) 0.046(3) 0.042(3) -0.027(2) 0.027(2) -0.020(2)
O63 0.041(2) 0.0458(19) 0.0190(14) -0.0080(13) 0.0106(14) -0.0021(15)
C64 0.080(4) 0.037(3) 0.064(4) 0.019(2) 0.054(3) 0.018(3)
F65 0.088(3) 0.0467(16) 0.0613(19) 0.0134(14) 0.0578(19) 0.0081(16)
F66 0.230(6) 0.0261(16) 0.139(4) 0.0239(19) 0.144(4) 0.019(2)
F67 0.081(3) 0.105(3) 0.098(3) 0.072(3) 0.048(2) 0.046(2)
C68 0.076(5) 0.082(4) 0.071(4) -0.055(4) 0.052(4) -0.046(4)
F69 0.056(7) 0.086(10) 0.036(6) -0.024(6) 0.032(5) -0.013(8)
F69A 0.11(2) 0.119(13) 0.077(11) -0.065(9) 0.071(12) -0.064(11)
F70 0.108(7) 0.082(6) 0.037(4) -0.030(4) 0.009(4) -0.004(5)
F70A 0.041(4) 0.118(8) 0.043(5) -0.051(5) -0.008(3) -0.007(5)
F71 0.158(10) 0.052(5) 0.061(6) -0.042(4) 0.060(6) -0.064(6)
F71A 0.111(7) 0.042(4) 0.027(3) -0.022(3) 0.018(4) 0.003(4)

loop_
_geom_bond_atom_site_label_1
_geom_bond_atom_site_label_2
_geom_bond_distance
_geom_bond_site_symmetry_2
_geom_bond_publ_flag
Cu1 O23 1.948(3) . ?
Cu1 O6 1.953(3) . ?
Cu1 O10 1.957(3) . ?
Cu1 O19 1.962(3) . ?
Cu1 O1 2.318(4) . ?
Cu1 O2 2.382(4) . ?
O1 H1A 0.8315 . ?
O1 H1B 0.9315 . ?
O2 C3 1.201(6) . ?
C3 O4 1.331(6) . ?
C3 C5 1.488(6) . ?
O4 H4 0.8200 . ?
C5 H5A 0.9600 . ?
C5 H5B 0.9600 . ?
C5 H5C 0.9600 . ?
O6 C7 1.242(5) . ?
C7 C8 1.393(6) . ?
C7 C11 1.541(6) . ?
C8 C9 1.365(6) . ?
C8 H8 0.9300 . ?
C9 O10 1.268(5) . ?
C9 C15 1.548(6) . ?
C11 F13 1.301(7) . ?
C11 F12 1.316(5) . ?
C11 F14 1.334(5) . ?
C15 F16 1.296(6) . ?
C15 F17 1.321(8) . ?
C15 F18 1.357(7) . ?
O19 C20 1.254(4) . ?
C20 C21 1.390(5) . ?
C20 C24 1.535(6) . ?
C21 C22 1.391(6) . ?
C21 H21 0.9300 . ?
C22 O23 1.268(5) . ?
C22 C28 1.539(6) . ?
C24 F27 1.291(5) . ?
C24 F25 1.306(6) . ?
C24 F26 1.319(7) . ?
C28 F30 1.314(6) . ?
C28 F29 1.327(6) . ?
C28 F31 1.339(6) . ?
Cu2 O46 1.949(3) . ?
Cu2 O63 1.951(3) . ?
Cu2 O50 1.957(3) . ?
Cu2 O59 1.971(3) . ?
Cu2 O41 2.323(4) . ?
Cu2 O42 2.384(4) . ?
O41 H41A 0.8199 . ?
O41 H41B 1.0253 . ?
O42 C43 1.202(6) . ?
C43 O44 1.307(6) . ?
C43 C45 1.462(7) . ?
O44 H44 0.8200 . ?
C45 H45A 0.9600 . ?
C45 H45B 0.9600 . ?
C45 H45C 0.9600 . ?
O46 C47 1.248(5) . ?
C47 C48 1.388(6) . ?
C47 C51 1.536(7) . ?
C48 C49 1.397(7) . ?
C48 H48 0.9300 . ?
C49 O50 1.270(6) . ?
C49 C55 1.540(6) . ?
C51 F54 1.316(5) . ?
C51 F52 1.317(7) . ?
C51 F53 1.345(6) . ?
C55 F56A 1.162(12) . ?
C55 F58 1.29(2) . ?
C55 F58A 1.29(2) . ?
C55 F57 1.338(9) . ?
C55 F56 1.418(12) . ?
C55 F57A 1.450(14) . ?
F56 F56A 0.57(3) . ?
F56A F57 1.56(2) . ?
F57 F57A 0.901(16) . ?
F57A F58 1.76(3) . ?
O59 C60 1.255(5) . ?
C60 C61 1.370(6) . ?
C60 C64 1.539(7) . ?
C61 C62 1.385(7) . ?
C61 H61 0.9300 . ?
C62 O63 1.264(6) . ?
C62 C68 1.542(7) . ?
C64 F67 1.314(7) . ?
C64 F66 1.329(6) . ?
C64 F65 1.337(6) . ?
C68 F69A 1.16(3) . ?
C68 F71 1.191(9) . ?
C68 F70A 1.200(9) . ?
C68 F69 1.36(3) . ?
C68 F71A 1.556(11) . ?
C68 F70 1.591(12) . ?
F70 F70A 1.044(12) . ?
F70A F71 1.246(13) . ?
F71 F71A 0.995(13) . ?
